data_4300137
loop_
_publ_author_name
'Christopher G. Pernin'
'James A. Ibers'

_publ_section_title
;
Syntheses, Structures, and Properties of the Bis(cyclopentadienyl)
Rare-Earth Imidodiphosphinochalcogenido Compounds Cp2Ln[N(QPPh2)2] (Ln =
La, Gd, Er, or Yb for Q = Se; Ln = Yb for Q = S)
;
_journal_name_full 'Inorganic Chemistry'
_journal_page_first 1216
_journal_page_last 1221
_journal_volume 39
_journal_year 2000
_chemical_formula_sum 'C34 H30 Gd N P2 Se2'
_chemical_formula_weight 829.70
_space_group_IT_number 2
_symmetry_cell_setting triclinic
_symmetry_space_group_name_Hall '-P 1'
_symmetry_space_group_name_H-M 'P -1'
_atom_sites_solution_hydrogens geom
_atom_sites_solution_primary direct
_atom_sites_solution_secondary difmap
_audit_creation_method SHELXL-97
_cell_angle_alpha 88.062(2)
_cell_angle_beta 87.613(2)
_cell_angle_gamma 69.041(2)
_cell_formula_units_Z 2
_cell_length_a 9.7130(14)
_cell_length_b 12.2659(17)
_cell_length_c 13.953(2)
_cell_measurement_reflns_used 8192
_cell_measurement_temperature 153(2)
_cell_volume 1550.7(4)
_computing_cell_refinement 'SAINT PLUS (Bruker, 1999)'
_computing_data_collection 'SMART (Bruker, 1999)'
_computing_data_reduction 'SAINT PLUS (Bruker, 1999)'
_computing_molecular_graphics 'SHELXTL (Bruker, 1999)'
_computing_structure_refinement 'SHELXL-97 (Sheldrick, 1997)'
_computing_structure_solution 'SHELXS-97 (Sheldrick, 1990)'
_diffrn_ambient_temperature 153(2)
_diffrn_measured_fraction_theta_full 0.904
_diffrn_measured_fraction_theta_max 0.904
_diffrn_radiation_monochromator graphite
_diffrn_radiation_source 'fine-focus sealed tube'
_diffrn_radiation_type MoK\a
_diffrn_radiation_wavelength 0.71073
_diffrn_reflns_av_R_equivalents 0.0327
_diffrn_reflns_av_sigmaI/netI 0.0766
_diffrn_reflns_limit_h_max 12
_diffrn_reflns_limit_h_min -12
_diffrn_reflns_limit_k_max 16
_diffrn_reflns_limit_k_min -16
_diffrn_reflns_limit_l_max 18
_diffrn_reflns_limit_l_min -16
_diffrn_reflns_number 13055
_diffrn_reflns_theta_full 28.43
_diffrn_reflns_theta_max 28.43
_diffrn_reflns_theta_min 1.46
_exptl_absorpt_coefficient_mu 4.613
_exptl_absorpt_correction_T_max 0.91
_exptl_absorpt_correction_T_min 0.58
_exptl_absorpt_correction_type 'numerical, face-indexed'
_exptl_crystal_density_diffrn 1.777
_exptl_crystal_density_method 'not measured'
_exptl_crystal_F_000 806
_exptl_crystal_size_max 0.17
_exptl_crystal_size_min 0.02
_refine_diff_density_max 1.178
_refine_diff_density_min -0.501
_refine_diff_density_rms 0.124
_refine_ls_extinction_method none
_refine_ls_goodness_of_fit_ref 0.732
_refine_ls_hydrogen_treatment mixed
_refine_ls_matrix_type full
_refine_ls_number_parameters 361
_refine_ls_number_reflns 7056
_refine_ls_number_restraints 0
_refine_ls_restrained_S_all 0.732
_refine_ls_R_factor_all 0.0558
_refine_ls_R_factor_gt 0.0323
_refine_ls_shift/su_max 0.010
_refine_ls_shift/su_mean 0.002
_refine_ls_structure_factor_coef Fsqd
_refine_ls_weighting_details
; calc 
 [1.00000+0.00000exp(0.00(sin\q/\l)^2^)]/ 
   [\s^2^(Fo^2^)+0.0000+0.0000*P+(0.0400P)^2^+0.0000sin\q/\l] 
 where P = 1.00000Fo^2^ + 0.00000Fc^2^ 
;
_refine_ls_weighting_scheme calc
_refine_ls_wR_factor_gt 0.0632
_refine_ls_wR_factor_ref 0.0698
_reflns_number_gt 5064
_reflns_number_total 7056
_reflns_threshold_expression >2sigma(I)
_cod_database_code 4300137

loop_
_symmetry_equiv_pos_as_xyz
'x, y, z'
'-x, -y, -z'

loop_
_atom_site_label
_atom_site_type_symbol
_atom_site_fract_x
_atom_site_fract_y
_atom_site_fract_z
_atom_site_U_iso_or_equiv
_atom_site_adp_type
_atom_site_occupancy
_atom_site_symmetry_multiplicity
_atom_site_calc_flag
_atom_site_refinement_flags
_atom_site_disorder_assembly
_atom_site_disorder_group
Gd1 Gd 0.78811(2) 0.323411(17) -0.862563(16) 0.01998(6) Uani 1 1 d . . .
Se1 Se 0.98336(4) 0.14094(4) -0.72331(3) 0.02520(11) Uani 1 1 d . . .
Se2 Se 0.47381(5) 0.36176(4) -0.91856(3) 0.02674(11) Uani 1 1 d . . .
P1 P 0.77302(11) 0.13096(9) -0.68418(8) 0.0181(2) Uani 1 1 d . . .
P2 P 0.49628(11) 0.23922(9) -0.80182(8) 0.0197(2) Uani 1 1 d . . .
N1 N 0.6606(3) 0.2133(3) -0.7627(2) 0.0173(7) Uani 1 1 d . . .
C1 C 0.8653(5) 0.1868(4) -1.0194(3) 0.0368(12) Uani 1 1 d . . .
H1A H 0.8235 0.1278 -1.0217 0.044 Uiso 1 1 calc R . .
C2 C 0.8039(5) 0.3008(5) -1.0559(3) 0.0388(12) Uani 1 1 d . . .
H2A H 0.7134 0.3323 -1.0881 0.047 Uiso 1 1 calc R . .
C3 C 0.8970(5) 0.3603(4) -1.0374(3) 0.0377(12) Uani 1 1 d . . .
H3A H 0.8823 0.4392 -1.0548 0.045 Uiso 1 1 calc R . .
C4 C 1.0167(5) 0.2827(4) -0.9883(3) 0.0345(11) Uani 1 1 d . . .
H4A H 1.0968 0.3003 -0.9653 0.041 Uiso 1 1 calc R . .
C5 C 0.9987(5) 0.1751(4) -0.9789(3) 0.0322(11) Uani 1 1 d . . .
H5A H 1.0654 0.1062 -0.9501 0.039 Uiso 1 1 calc R . .
C6 C 0.6622(5) 0.5519(4) -0.8309(3) 0.0332(11) Uani 1 1 d . . .
H6A H 0.5803 0.5920 -0.8695 0.040 Uiso 1 1 calc R . .
C7 C 0.8069(6) 0.5360(4) -0.8539(4) 0.0455(14) Uani 1 1 d . . .
H7A H 0.8426 0.5640 -0.9103 0.055 Uiso 1 1 calc R . .
C8 C 0.8924(5) 0.4704(4) -0.7785(4) 0.0448(14) Uani 1 1 d . . .
H8A H 0.9967 0.4453 -0.7752 0.054 Uiso 1 1 calc R . .
C9 C 0.7964(6) 0.4490(4) -0.7095(3) 0.0357(12) Uani 1 1 d . . .
H9A H 0.8240 0.4068 -0.6507 0.043 Uiso 1 1 calc R . .
C10 C 0.6553(5) 0.4995(4) -0.7414(3) 0.0305(10) Uani 1 1 d . . .
H10A H 0.5681 0.4988 -0.7084 0.037 Uiso 1 1 calc R . .
C11 C 0.7764(4) -0.0175(3) -0.6818(3) 0.0224(9) Uani 1 1 d . . .
C12 C 0.6589(5) -0.0415(4) -0.6365(3) 0.0288(10) Uani 1 1 d . . .
H12A H 0.5848 0.0174 -0.6015 0.035 Uiso 1 1 calc R . .
C13 C 0.6509(6) -0.1507(4) -0.6429(4) 0.0403(13) Uani 1 1 d . . .
H13A H 0.5704 -0.1667 -0.6129 0.048 Uiso 1 1 calc R . .
C14 C 0.7590(6) -0.2371(4) -0.6927(4) 0.0434(14) Uani 1 1 d . . .
H14A H 0.7526 -0.3123 -0.6963 0.052 Uiso 1 1 calc R . .
C15 C 0.8753(6) -0.2159(4) -0.7368(4) 0.0414(13) Uani 1 1 d . . .
H15A H 0.9492 -0.2760 -0.7710 0.050 Uiso 1 1 calc R . .
C16 C 0.8849(5) -0.1050(4) -0.7315(3) 0.0288(10) Uani 1 1 d . . .
H16A H 0.9656 -0.0897 -0.7619 0.035 Uiso 1 1 calc R . .
C17 C 0.7175(4) 0.1820(3) -0.5636(3) 0.0206(9) Uani 1 1 d . . .
C18 C 0.6155(4) 0.2919(3) -0.5458(3) 0.0251(10) Uani 1 1 d . . .
H18A H 0.5678 0.3409 -0.5978 0.030 Uiso 1 1 calc R . .
C19 C 0.5818(5) 0.3315(4) -0.4521(3) 0.0304(10) Uani 1 1 d . . .
H19A H 0.5111 0.4071 -0.4406 0.037 Uiso 1 1 calc R . .
C20 C 0.6502(5) 0.2618(4) -0.3768(3) 0.0320(11) Uani 1 1 d . . .
H20A H 0.6274 0.2893 -0.3131 0.038 Uiso 1 1 calc R . .
C21 C 0.7530(5) 0.1509(4) -0.3930(3) 0.0339(11) Uani 1 1 d . . .
H21A H 0.8003 0.1025 -0.3405 0.041 Uiso 1 1 calc R . .
C22 C 0.7862(4) 0.1113(4) -0.4852(3) 0.0271(10) Uani 1 1 d . . .
H22A H 0.8563 0.0353 -0.4961 0.033 Uiso 1 1 calc R . .
C23 C 0.4808(4) 0.1052(3) -0.8388(3) 0.0200(9) Uani 1 1 d . . .
C24 C 0.3467(4) 0.0857(4) -0.8307(3) 0.0233(9) Uani 1 1 d . . .
H24A H 0.2596 0.1457 -0.8083 0.028 Uiso 1 1 calc R . .
C25 C 0.3417(5) -0.0208(4) -0.8554(3) 0.0271(10) Uani 1 1 d . . .
H25A H 0.2515 -0.0346 -0.8479 0.033 Uiso 1 1 calc R . .
C26 C 0.4674(5) -0.1084(4) -0.8911(3) 0.0280(10) Uani 1 1 d . . .
H26A H 0.4632 -0.1815 -0.9079 0.034 Uiso 1 1 calc R . .
C27 C 0.5975(5) -0.0882(4) -0.9018(3) 0.0268(10) Uani 1 1 d . . .
H27A H 0.6831 -0.1474 -0.9268 0.032 Uiso 1 1 calc R . .
C28 C 0.6051(4) 0.0173(4) -0.8766(3) 0.0234(9) Uani 1 1 d . . .
H28A H 0.6956 0.0303 -0.8851 0.028 Uiso 1 1 calc R . .
C29 C 0.3552(4) 0.3001(4) -0.7084(3) 0.0263(10) Uani 1 1 d . . .
C30 C 0.2971(5) 0.4201(4) -0.6966(4) 0.0388(12) Uani 1 1 d . . .
H30A H 0.3185 0.4707 -0.7431 0.047 Uiso 1 1 calc R . .
C31 C 0.2069(5) 0.4664(5) -0.6158(4) 0.0500(15) Uani 1 1 d . . .
H31A H 0.1706 0.5482 -0.6056 0.060 Uiso 1 1 calc R . .
C32 C 0.1715(6) 0.3921(6) -0.5515(4) 0.0543(16) Uani 1 1 d . . .
H32A H 0.1115 0.4233 -0.4963 0.065 Uiso 1 1 calc R . .
C33 C 0.2205(5) 0.2756(5) -0.5653(4) 0.0459(14) Uani 1 1 d . . .
H33A H 0.1898 0.2266 -0.5220 0.055 Uiso 1 1 calc R . .
C34 C 0.3148(5) 0.2274(4) -0.6419(3) 0.0338(11) Uani 1 1 d . . .
H34A H 0.3523 0.1452 -0.6496 0.041 Uiso 1 1 calc R . .

loop_
_atom_site_aniso_label
_atom_site_aniso_U_11
_atom_site_aniso_U_22
_atom_site_aniso_U_33
_atom_site_aniso_U_23
_atom_site_aniso_U_13
_atom_site_aniso_U_12
Gd1 0.02065(11) 0.01802(10) 0.02122(12) -0.00060(8) 0.00132(8) -0.00703(8)
Se1 0.0167(2) 0.0264(2) 0.0308(3) 0.00396(19) -0.00080(18) -0.00601(17)
Se2 0.0258(2) 0.0247(2) 0.0283(3) 0.00486(19) -0.00719(19) -0.00704(18)
P1 0.0176(5) 0.0162(5) 0.0201(6) -0.0004(4) -0.0009(4) -0.0053(4)
P2 0.0170(5) 0.0201(5) 0.0215(6) -0.0021(4) -0.0004(4) -0.0058(4)
N1 0.0130(16) 0.0211(17) 0.0180(19) 0.0022(14) 0.0026(13) -0.0067(13)
C1 0.049(3) 0.039(3) 0.028(3) -0.012(2) 0.007(2) -0.021(2)
C2 0.029(3) 0.061(3) 0.018(3) -0.004(2) 0.001(2) -0.006(2)
C3 0.050(3) 0.029(2) 0.027(3) 0.006(2) 0.016(2) -0.008(2)
C4 0.026(2) 0.049(3) 0.031(3) -0.011(2) 0.012(2) -0.016(2)
C5 0.032(3) 0.030(2) 0.023(3) -0.004(2) 0.006(2) 0.003(2)
C6 0.043(3) 0.020(2) 0.034(3) -0.004(2) -0.007(2) -0.006(2)
C7 0.077(4) 0.029(3) 0.040(3) -0.008(2) 0.015(3) -0.032(3)
C8 0.032(3) 0.034(3) 0.071(4) -0.021(3) -0.005(3) -0.014(2)
C9 0.058(3) 0.026(2) 0.024(3) -0.003(2) -0.010(2) -0.015(2)
C10 0.034(3) 0.025(2) 0.031(3) -0.011(2) 0.010(2) -0.009(2)
C11 0.025(2) 0.021(2) 0.023(2) -0.0004(18) -0.0068(18) -0.0105(18)
C12 0.032(2) 0.028(2) 0.030(3) 0.002(2) -0.003(2) -0.014(2)
C13 0.054(3) 0.035(3) 0.042(3) 0.009(2) -0.012(3) -0.028(3)
C14 0.073(4) 0.019(2) 0.044(3) 0.005(2) -0.021(3) -0.023(3)
C15 0.061(3) 0.024(2) 0.035(3) -0.005(2) -0.013(3) -0.009(2)
C16 0.035(3) 0.022(2) 0.027(3) -0.0036(19) -0.005(2) -0.0063(19)
C17 0.021(2) 0.022(2) 0.023(2) -0.0047(17) 0.0066(17) -0.0122(17)
C18 0.028(2) 0.022(2) 0.023(3) 0.0040(18) -0.0052(19) -0.0067(18)
C19 0.037(3) 0.023(2) 0.029(3) -0.005(2) -0.003(2) -0.007(2)
C20 0.040(3) 0.033(3) 0.022(3) -0.008(2) 0.003(2) -0.011(2)
C21 0.035(3) 0.038(3) 0.021(3) 0.006(2) -0.003(2) -0.004(2)
C22 0.022(2) 0.030(2) 0.026(3) -0.001(2) 0.0014(19) -0.0066(19)
C23 0.018(2) 0.021(2) 0.019(2) -0.0012(17) -0.0008(17) -0.0049(16)
C24 0.020(2) 0.028(2) 0.023(2) -0.0012(18) -0.0032(17) -0.0094(18)
C25 0.026(2) 0.033(2) 0.026(3) -0.002(2) -0.0058(19) -0.016(2)
C26 0.039(3) 0.021(2) 0.025(3) 0.0011(19) -0.006(2) -0.013(2)
C27 0.024(2) 0.024(2) 0.027(3) -0.0039(19) 0.0016(19) -0.0019(18)
C28 0.022(2) 0.029(2) 0.019(2) -0.0012(18) -0.0022(17) -0.0083(18)
C29 0.020(2) 0.031(2) 0.025(3) -0.0119(19) 0.0010(18) -0.0043(18)
C30 0.026(3) 0.042(3) 0.044(3) -0.013(2) 0.000(2) -0.006(2)
C31 0.033(3) 0.049(3) 0.055(4) -0.027(3) 0.001(3) 0.002(3)
C32 0.031(3) 0.087(5) 0.034(3) -0.019(3) 0.007(2) -0.007(3)
C33 0.029(3) 0.079(4) 0.026(3) -0.007(3) 0.006(2) -0.016(3)
C34 0.025(2) 0.046(3) 0.028(3) -0.007(2) 0.002(2) -0.010(2)

loop_
_atom_type_symbol
_atom_type_description
_atom_type_scat_dispersion_real
_atom_type_scat_dispersion_imag
_atom_type_scat_source
C C 0.0033 0.0016 'International Tables Vol C Tables 4.2.6.8 and 6.1.1.4'
H H 0.0000 0.0000 'International Tables Vol C Tables 4.2.6.8 and 6.1.1.4'
N N 0.0061 0.0033 'International Tables Vol C Tables 4.2.6.8 and 6.1.1.4'
P P 0.1023 0.0942 'International Tables Vol C Tables 4.2.6.8 and 6.1.1.4'
Se Se -0.0929 2.2259 'International Tables Vol C Tables 4.2.6.8 and 6.1.1.4'
Gd Gd -0.1653 3.9035 'International Tables Vol C Tables 4.2.6.8 and 6.1.1.4'

loop_
_geom_angle_atom_site_label_1
_geom_angle_atom_site_label_2
_geom_angle_atom_site_label_3
_geom_angle
_geom_angle_site_symmetry_1
_geom_angle_site_symmetry_3
_geom_angle_publ_flag
N1 Gd1 Se2 64.75(7) . . ?
N1 Gd1 Se1 64.62(7) . . ?
Se2 Gd1 Se1 128.573(13) . . ?
N1 Gd1 P1 26.73(7) . . ?
Se2 Gd1 P1 91.456(19) . . ?
Se1 Gd1 P1 38.127(19) . . ?
N1 Gd1 P2 26.57(7) . . ?
Se2 Gd1 P2 38.19(2) . . ?
Se1 Gd1 P2 90.79(2) . . ?
P1 Gd1 P2 53.27(2) . . ?
P1 Se1 Gd1 79.80(3) . . ?
P2 Se2 Gd1 80.16(3) . . ?
N1 P1 C17 111.50(18) . . ?
N1 P1 C11 112.44(18) . . ?
C17 P1 C11 104.98(19) . . ?
N1 P1 Se1 105.17(11) . . ?
C17 P1 Se1 110.58(13) . . ?
C11 P1 Se1 112.31(14) . . ?
N1 P1 Gd1 43.59(10) . . ?
C17 P1 Gd1 119.81(13) . . ?
C11 P1 Gd1 134.14(14) . . ?
Se1 P1 Gd1 62.08(3) . . ?
N1 P2 C23 109.66(17) . . ?
N1 P2 C29 111.28(18) . . ?
C23 P2 C29 107.64(19) . . ?
N1 P2 Se2 104.98(11) . . ?
C23 P2 Se2 112.44(14) . . ?
C29 P2 Se2 110.88(15) . . ?
N1 P2 Gd1 43.35(10) . . ?
C23 P2 Gd1 124.02(13) . . ?
C29 P2 Gd1 126.98(14) . . ?
Se2 P2 Gd1 61.65(3) . . ?
P2 N1 P1 140.03(19) . . ?
P2 N1 Gd1 110.08(15) . . ?
P1 N1 Gd1 109.68(14) . . ?
C5 C1 C2 107.8(4) . . ?
C3 C2 C1 108.7(4) . . ?
C2 C3 C4 107.2(4) . . ?
C5 C4 C3 108.6(4) . . ?
C4 C5 C1 107.7(4) . . ?
C7 C6 C10 108.8(4) . . ?
C6 C7 C8 107.3(5) . . ?
C9 C8 C7 107.7(4) . . ?
C10 C9 C8 108.1(4) . . ?
C9 C10 C6 108.1(4) . . ?
C16 C11 C12 119.4(4) . . ?
C16 C11 P1 121.4(3) . . ?
C12 C11 P1 118.8(3) . . ?
C13 C12 C11 119.8(5) . . ?
C12 C13 C14 120.4(5) . . ?
C15 C14 C13 120.8(4) . . ?
C14 C15 C16 119.6(5) . . ?
C11 C16 C15 119.9(4) . . ?
C18 C17 C22 118.4(4) . . ?
C18 C17 P1 122.0(3) . . ?
C22 C17 P1 119.5(3) . . ?
C17 C18 C19 120.6(4) . . ?
C20 C19 C18 120.2(4) . . ?
C19 C20 C21 120.2(4) . . ?
C22 C21 C20 119.8(4) . . ?
C21 C22 C17 120.8(4) . . ?
C28 C23 C24 118.6(4) . . ?
C28 C23 P2 119.5(3) . . ?
C24 C23 P2 121.9(3) . . ?
C25 C24 C23 119.9(4) . . ?
C24 C25 C26 120.7(4) . . ?
C27 C26 C25 119.5(4) . . ?
C26 C27 C28 120.7(4) . . ?
C27 C28 C23 120.6(4) . . ?
C30 C29 C34 119.1(4) . . ?
C30 C29 P2 119.5(4) . . ?
C34 C29 P2 121.2(3) . . ?
C29 C30 C31 119.8(5) . . ?
C32 C31 C30 119.3(5) . . ?
C33 C32 C31 121.4(5) . . ?
C32 C33 C34 120.4(5) . . ?
C33 C34 C29 119.9(5) . . ?

loop_
_geom_bond_atom_site_label_1
_geom_bond_atom_site_label_2
_geom_bond_distance
_geom_bond_site_symmetry_2
_geom_bond_publ_flag
Gd1 N1 2.495(3) . ?
Gd1 Se2 3.0492(6) . ?
Gd1 Se1 3.0589(5) . ?
Gd1 P1 3.4072(11) . ?
Gd1 P2 3.4138(11) . ?
Se1 P1 2.1375(11) . ?
Se2 P2 2.1422(11) . ?
P1 N1 1.628(3) . ?
P1 C17 1.807(4) . ?
P1 C11 1.809(4) . ?
P2 N1 1.626(3) . ?
P2 C23 1.798(4) . ?
P2 C29 1.822(4) . ?
C1 C5 1.393(6) . ?
C1 C2 1.396(7) . ?
C2 C3 1.387(7) . ?
C3 C4 1.399(6) . ?
C4 C5 1.392(6) . ?
C6 C7 1.373(7) . ?
C6 C10 1.395(6) . ?
C7 C8 1.407(7) . ?
C8 C9 1.396(7) . ?
C9 C10 1.374(6) . ?
C11 C16 1.386(6) . ?
C11 C12 1.398(6) . ?
C12 C13 1.375(6) . ?
C13 C14 1.379(7) . ?
C14 C15 1.365(7) . ?
C15 C16 1.401(6) . ?
C17 C18 1.381(5) . ?
C17 C22 1.406(6) . ?
C18 C19 1.395(6) . ?
C19 C20 1.367(6) . ?
C20 C21 1.389(6) . ?
C21 C22 1.376(6) . ?
C23 C28 1.397(6) . ?
C23 C24 1.406(5) . ?
C24 C25 1.381(6) . ?
C25 C26 1.393(6) . ?
C26 C27 1.373(6) . ?
C27 C28 1.380(6) . ?
C29 C30 1.388(6) . ?
C29 C34 1.405(6) . ?
C30 C31 1.402(7) . ?
C31 C32 1.378(8) . ?
C32 C33 1.353(8) . ?
C33 C34 1.380(7) . ?

_journal_paper_doi 10.1021/ic990889o
